data_7122532
loop_
_publ_author_name
'Su, Linan'
'Yang, Dawei'
'Zhang, Yixin'
'Wang, Baomin'
'Qu, Jingping'

_publ_section_title
;
 Methylene insertion into an Fe<sub>2</sub>S<sub>2</sub> cluster:
 formation of a thiolate-bridged diiron complex containing an
 Fe-CH<sub>2</sub>-S moiety.
;
_journal_issue 93
_journal_name_full 'Chemical communications (Cambridge, England)'
_journal_page_first 13119
_journal_page_last 13122
_journal_paper_doi 10.1039/c8cc07418f
_journal_volume 54
_journal_year 2018
_chemical_formula_sum 'C21 H38 Cl F6 Fe2 N3 P S2'
_chemical_formula_weight 688.78
_space_group_IT_number 61
_space_group_name_Hall '-P 2ac 2ab'
_space_group_name_H-M_alt 'P b c a'
_symmetry_cell_setting orthorhombic
_symmetry_space_group_name_Hall '-P 2ac 2ab'
_symmetry_space_group_name_H-M 'P b c a'
_atom_sites_solution_hydrogens geom
_atom_sites_solution_primary direct
_atom_sites_solution_secondary difmap
_audit_creation_method SHELXL-97
_audit_update_record
;
2018-08-01 deposited with the CCDC.
2018-10-29 downloaded from the CCDC.
;
_cell_angle_alpha 90.00
_cell_angle_beta 90.00
_cell_angle_gamma 90.00
_cell_formula_units_Z 8
_cell_length_a 11.7179(6)
_cell_length_b 15.2415(8)
_cell_length_c 33.0452(17)
_cell_measurement_reflns_used 50650
_cell_measurement_temperature 295(2)
_cell_measurement_theta_max 54.989
_cell_measurement_theta_min 4.553
_cell_volume 5901.8(5)
_computing_cell_refinement 'Bruker SMART'
_computing_data_collection 'Bruker SMART'
_computing_data_reduction 'Bruker SAINT'
_computing_molecular_graphics 'Bruker SHELXTL'
_computing_publication_material 'Bruker SHELXTL'
_computing_structure_refinement 'Bruker SHELXTL'
_computing_structure_solution 'Bruker SHELXTL'
_diffrn_ambient_temperature 295(2)
_diffrn_measured_fraction_theta_full 0.977
_diffrn_measured_fraction_theta_max 0.977
_diffrn_measurement_device_type 'CCD area detector'
_diffrn_measurement_method 'phi and omega scans'
_diffrn_radiation_monochromator graphite
_diffrn_radiation_source 'fine-focus sealed tube'
_diffrn_radiation_type MoK\a
_diffrn_radiation_wavelength 0.71073
_diffrn_reflns_av_R_equivalents 0.0666
_diffrn_reflns_av_sigmaI/netI 0.0490
_diffrn_reflns_limit_h_max 13
_diffrn_reflns_limit_h_min -13
_diffrn_reflns_limit_k_max 17
_diffrn_reflns_limit_k_min -18
_diffrn_reflns_limit_l_max 39
_diffrn_reflns_limit_l_min -39
_diffrn_reflns_number 37751
_diffrn_reflns_theta_full 25.00
_diffrn_reflns_theta_max 25.00
_diffrn_reflns_theta_min 2.13
_exptl_absorpt_coefficient_mu 1.324
_exptl_absorpt_correction_T_max 0.6767
_exptl_absorpt_correction_T_min 0.5405
_exptl_absorpt_correction_type empirical
_exptl_absorpt_process_details SADABS
_exptl_crystal_colour brown
_exptl_crystal_density_diffrn 1.550
_exptl_crystal_density_method 'not measured'
_exptl_crystal_description block
_exptl_crystal_F_000 2840
_exptl_crystal_size_max 0.53
_exptl_crystal_size_mid 0.33
_exptl_crystal_size_min 0.32
_refine_diff_density_max 1.937
_refine_diff_density_min -0.668
_refine_diff_density_rms 0.108
_refine_ls_extinction_method none
_refine_ls_goodness_of_fit_ref 1.012
_refine_ls_hydrogen_treatment mixed
_refine_ls_matrix_type full
_refine_ls_number_parameters 325
_refine_ls_number_reflns 5071
_refine_ls_number_restraints 15
_refine_ls_restrained_S_all 1.025
_refine_ls_R_factor_all 0.1161
_refine_ls_R_factor_gt 0.0797
_refine_ls_shift/su_max 0.000
_refine_ls_shift/su_mean 0.000
_refine_ls_structure_factor_coef Fsqd
_refine_ls_weighting_details 'calc w=1/[\s^2^(Fo^2^)+(0.0695P)^2^+40.8597P] where P=(Fo^2^+2Fc^2^)/3'
_refine_ls_weighting_scheme calc
_refine_ls_wR_factor_gt 0.1799
_refine_ls_wR_factor_ref 0.1950
_reflns_number_gt 3595
_reflns_number_total 5071
_reflns_threshold_expression >2sigma(I)
_cod_data_source_file c8cc07418f2.cif
_cod_data_source_block 2_CCDC1
_cod_depositor_comments
;
The following automatic conversions were performed:

'_symmetry_cell_setting' value 'Orthorhombic' changed to
'orthorhombic' according to
/home/data/users/saulius/crontab/automatic-downloads/rss-feeds/RSC/lib/dictionaries/cif_core.dic
dictionary named 'cif_core.dic' version 2.4.2 from 2011-04-26.

Automatic conversion script
Id: cif_fix_values 4973 2017-02-22 13:04:09Z antanas 

 Adding full bibliography for 7122530--7122532.cif.
;
_cod_original_sg_symbol_H-M 'Pbca '
_cod_database_code 7122532

loop_
_symmetry_equiv_pos_as_xyz
'x, y, z'
'-x+1/2, -y, z+1/2'
'-x, y+1/2, -z+1/2'
'x+1/2, -y+1/2, -z'
'-x, -y, -z'
'x-1/2, y, -z-1/2'
'x, -y-1/2, z-1/2'
'-x-1/2, y-1/2, z'

loop_
_atom_site_label
_atom_site_type_symbol
_atom_site_fract_x
_atom_site_fract_y
_atom_site_fract_z
_atom_site_U_iso_or_equiv
_atom_site_adp_type
_atom_site_occupancy
_atom_site_symmetry_multiplicity
_atom_site_calc_flag
_atom_site_refinement_flags
Fe1 Fe 0.86311(8) 0.05148(6) 0.63691(3) 0.0379(3) Uani 1 1 d .
Fe2 Fe 1.07000(9) 0.23932(6) 0.65898(3) 0.0400(3) Uani 1 1 d U
S1 S 1.05528(18) 0.10888(14) 0.62955(6) 0.0591(5) Uani 1 1 d U
S2 S 0.8158(2) 0.18346(13) 0.67501(7) 0.0623(6) Uani 1 1 d U
Cl1 Cl 0.8474(3) -0.05901(14) 0.68131(7) 0.0858(8) Uani 1 1 d .
C4 C 1.1281(8) 0.3321(5) 0.7013(2) 0.057(2) Uani 1 1 d .
N3 N 1.0881(6) 0.3081(5) 0.61076(18) 0.0566(17) Uani 1 1 d .
C6 C 0.9003(7) 0.2645(6) 0.6548(2) 0.063(2) Uani 1 1 d U
H6A H 0.8841 0.3192 0.6686 0.076 Uiso 1 1 calc R
H6B H 0.8805 0.2721 0.6265 0.076 Uiso 1 1 calc R
N2 N 0.8910(6) 0.0041(5) 0.57475(18) 0.0616(18) Uani 1 1 d U
C8 C 1.1364(9) 0.1838(5) 0.7126(2) 0.063(2) Uani 1 1 d .
C9 C 0.6657(8) 0.1703(7) 0.6122(3) 0.080(3) Uani 1 1 d .
H9A H 0.7171 0.2021 0.5945 0.096 Uiso 1 1 calc R
H9B H 0.5885 0.1798 0.6025 0.096 Uiso 1 1 calc R
C10 C 1.2241(7) 0.2974(5) 0.6813(2) 0.058(2) Uani 1 1 d .
N1 N 0.6917(6) 0.0773(5) 0.6100(2) 0.0644(19) Uani 1 1 d .
C12 C 1.1080(7) 0.3519(6) 0.5838(2) 0.062(2) Uani 1 1 d .
C13 C 0.9784(10) 0.2720(8) 0.7509(3) 0.104(4) Uani 1 1 d .
H13A H 1.0092 0.2831 0.7774 0.156 Uiso 1 1 calc R
H13B H 0.9337 0.2192 0.7516 0.156 Uiso 1 1 calc R
H13C H 0.9309 0.3203 0.7429 0.156 Uiso 1 1 calc R
C14 C 1.0720(8) 0.2617(6) 0.7218(2) 0.064(2) Uani 1 1 d .
C15 C 1.1349(9) 0.4097(7) 0.5499(3) 0.089(3) Uani 1 1 d .
H15A H 1.0744 0.4072 0.5304 0.133 Uiso 1 1 calc R
H15B H 1.2050 0.3910 0.5376 0.133 Uiso 1 1 calc R
H15C H 1.1430 0.4687 0.5596 0.133 Uiso 1 1 calc R
C16 C 0.6755(8) 0.2059(6) 0.6532(4) 0.084(3) Uani 1 1 d .
H16A H 0.6171 0.1801 0.6703 0.101 Uiso 1 1 calc R
H16B H 0.6631 0.2688 0.6525 0.101 Uiso 1 1 calc R
C18 C 1.3119(8) 0.3493(7) 0.6575(3) 0.089(3) Uani 1 1 d .
H18A H 1.3716 0.3682 0.6754 0.133 Uiso 1 1 calc R
H18B H 1.2760 0.3996 0.6456 0.133 Uiso 1 1 calc R
H18C H 1.3436 0.3130 0.6366 0.133 Uiso 1 1 calc R
C19 C 1.2298(8) 0.2068(5) 0.6881(3) 0.064(2) Uani 1 1 d .
C22 C 1.1129(11) 0.0937(6) 0.7289(3) 0.103(4) Uani 1 1 d .
H22A H 1.1537 0.0858 0.7539 0.155 Uiso 1 1 calc R
H22B H 1.1374 0.0505 0.7097 0.155 Uiso 1 1 calc R
H22C H 1.0326 0.0873 0.7338 0.155 Uiso 1 1 calc R
C23 C 1.3189(9) 0.1454(7) 0.6717(4) 0.106(4) Uani 1 1 d .
H23A H 1.3811 0.1415 0.6906 0.159 Uiso 1 1 calc R
H23B H 1.3465 0.1672 0.6463 0.159 Uiso 1 1 calc R
H23C H 1.2861 0.0883 0.6679 0.159 Uiso 1 1 calc R
C26 C 1.0946(10) 0.4270(5) 0.7041(3) 0.089(3) Uani 1 1 d .
H26A H 1.1343 0.4540 0.7262 0.133 Uiso 1 1 calc R
H26B H 1.0138 0.4313 0.7084 0.133 Uiso 1 1 calc R
H26C H 1.1144 0.4563 0.6793 0.133 Uiso 1 1 calc R
C27 C 0.9993(11) 0.0397(10) 0.5579(3) 0.126(4) Uani 1 1 d U
H27A H 1.0575 -0.0052 0.5606 0.151 Uiso 1 1 calc R
H27B H 0.9881 0.0497 0.5292 0.151 Uiso 1 1 calc R
P1 P 0.3693(2) 0.19934(18) 0.51835(8) 0.0700(7) Uani 1 1 d .
F25 F 0.3557(10) 0.2040(10) 0.5632(2) 0.243(6) Uani 1 1 d .
F29 F 0.3777(18) 0.1064(6) 0.5159(4) 0.310(10) Uani 1 1 d .
F5 F 0.3788(8) 0.1953(7) 0.4719(2) 0.171(4) Uani 1 1 d .
C30 C 0.6025(9) 0.0278(7) 0.6317(4) 0.095(3) Uani 1 1 d .
H30A H 0.5295 0.0397 0.6197 0.143 Uiso 1 1 calc R
H30B H 0.6015 0.0455 0.6596 0.143 Uiso 1 1 calc R
H30C H 0.6184 -0.0338 0.6300 0.143 Uiso 1 1 calc R
C29 C 0.7979(10) 0.0356(9) 0.5510(3) 0.115(4) Uani 1 1 d DU
H29A H 0.8209 0.0916 0.5398 0.138 Uiso 1 1 calc R
H29B H 0.7888 -0.0044 0.5284 0.138 Uiso 1 1 calc R
F4 F 0.4967(7) 0.2104(9) 0.5216(3) 0.220(6) Uani 1 1 d .
C3 C 1.0429(12) 0.1188(9) 0.5753(3) 0.129(6) Uani 1 1 d .
H3A H 0.9923 0.1671 0.5687 0.155 Uiso 1 1 calc R
H3B H 1.1172 0.1316 0.5638 0.155 Uiso 1 1 calc R
C2 C 0.6921(9) 0.0472(10) 0.5678(3) 0.121(5) Uani 1 1 d D
H2A H 0.6512 -0.0080 0.5664 0.145 Uiso 1 1 calc R
H2B H 0.6505 0.0894 0.5516 0.145 Uiso 1 1 calc R
F2 F 0.3713(13) 0.2983(7) 0.5170(4) 0.240(6) Uani 1 1 d .
F1 F 0.2464(7) 0.1975(13) 0.5136(3) 0.285(9) Uani 1 1 d .
C1 C 0.8955(14) -0.0906(7) 0.5735(4) 0.143(6) Uani 1 1 d .
H1A H 0.9081 -0.1095 0.5462 0.214 Uiso 1 1 calc R
H1B H 0.8245 -0.1142 0.5832 0.214 Uiso 1 1 calc R
H1C H 0.9567 -0.1109 0.5904 0.214 Uiso 1 1 calc R

loop_
_atom_site_aniso_label
_atom_site_aniso_U_11
_atom_site_aniso_U_22
_atom_site_aniso_U_33
_atom_site_aniso_U_23
_atom_site_aniso_U_13
_atom_site_aniso_U_12
Fe1 0.0489(6) 0.0299(5) 0.0349(5) 0.0023(4) -0.0028(4) -0.0003(5)
Fe2 0.0486(6) 0.0353(5) 0.0361(5) 0.0010(4) -0.0044(4) -0.0036(5)
S1 0.0577(12) 0.0575(11) 0.0621(12) -0.0200(9) -0.0032(10) -0.0020(10)
S2 0.0761(15) 0.0455(11) 0.0653(12) -0.0106(10) 0.0093(11) -0.0018(11)
Cl1 0.139(2) 0.0520(12) 0.0663(13) 0.0240(11) -0.0256(14) -0.0235(14)
C4 0.086(6) 0.040(4) 0.044(4) -0.007(3) -0.015(4) -0.011(4)
N3 0.059(4) 0.069(4) 0.042(3) 0.009(3) -0.006(3) -0.013(4)
C6 0.047(4) 0.087(6) 0.055(5) -0.013(4) 0.000(4) 0.010(4)
N2 0.075(5) 0.069(4) 0.041(3) -0.013(3) -0.014(3) 0.003(4)
C8 0.099(7) 0.043(5) 0.047(4) 0.009(4) -0.031(5) -0.012(5)
C9 0.055(6) 0.085(7) 0.099(7) 0.018(6) -0.008(5) 0.012(5)
C10 0.067(6) 0.048(5) 0.059(5) 0.007(4) -0.021(4) -0.015(4)
N1 0.050(4) 0.077(5) 0.066(4) -0.005(4) -0.008(3) 0.013(4)
C12 0.058(5) 0.070(6) 0.058(5) 0.008(5) -0.002(4) -0.006(4)
C13 0.128(10) 0.138(10) 0.046(5) -0.020(6) 0.021(6) -0.035(8)
C14 0.093(7) 0.065(5) 0.035(4) -0.003(4) -0.009(4) -0.020(5)
C15 0.100(8) 0.099(8) 0.068(6) 0.042(6) 0.008(5) -0.014(6)
C16 0.054(6) 0.059(6) 0.140(10) -0.014(6) 0.007(6) 0.002(5)
C18 0.069(6) 0.101(8) 0.096(7) 0.008(6) -0.015(6) -0.027(6)
C19 0.065(6) 0.053(5) 0.075(5) -0.006(4) -0.033(5) -0.001(5)
C22 0.176(12) 0.058(6) 0.076(6) 0.024(5) -0.041(7) -0.025(7)
C23 0.075(7) 0.093(8) 0.149(10) -0.024(8) -0.043(7) 0.031(6)
C26 0.148(10) 0.038(5) 0.081(6) -0.016(4) -0.020(7) -0.008(6)
C27 0.130(9) 0.178(11) 0.068(6) -0.047(7) 0.037(6) -0.052(9)
P1 0.0634(16) 0.0758(17) 0.0709(15) 0.0101(13) -0.0003(12) 0.0012(13)
F25 0.252(12) 0.409(19) 0.067(5) -0.020(8) 0.027(6) -0.078(12)
F29 0.61(3) 0.068(6) 0.256(14) 0.045(7) -0.008(17) -0.013(11)
F5 0.169(8) 0.260(11) 0.084(5) 0.000(6) 0.012(5) -0.026(8)
C30 0.070(7) 0.072(7) 0.145(10) -0.011(7) 0.001(7) -0.018(6)
C29 0.129(10) 0.161(10) 0.055(5) -0.031(6) -0.026(6) 0.028(9)
F4 0.092(6) 0.319(15) 0.250(12) -0.118(11) -0.032(7) 0.013(8)
C3 0.163(12) 0.166(12) 0.058(6) -0.039(7) 0.042(7) -0.097(10)
C2 0.085(8) 0.210(15) 0.069(6) -0.035(8) -0.040(6) 0.047(9)
F2 0.311(17) 0.121(8) 0.288(15) 0.027(9) -0.036(12) 0.012(9)
F1 0.067(5) 0.58(3) 0.208(10) -0.132(14) 0.007(6) -0.031(10)
C1 0.258(18) 0.076(8) 0.093(8) -0.046(7) -0.012(10) 0.063(10)

loop_
_atom_type_symbol
_atom_type_description
_atom_type_scat_dispersion_real
_atom_type_scat_dispersion_imag
_atom_type_scat_source
C C 0.0033 0.0016 'International Tables Vol C Tables 4.2.6.8 and 6.1.1.4'
H H 0.0000 0.0000 'International Tables Vol C Tables 4.2.6.8 and 6.1.1.4'
N N 0.0061 0.0033 'International Tables Vol C Tables 4.2.6.8 and 6.1.1.4'
F F 0.0171 0.0103 'International Tables Vol C Tables 4.2.6.8 and 6.1.1.4'
P P 0.1023 0.0942 'International Tables Vol C Tables 4.2.6.8 and 6.1.1.4'
S S 0.1246 0.1234 'International Tables Vol C Tables 4.2.6.8 and 6.1.1.4'
Cl Cl 0.1484 0.1585 'International Tables Vol C Tables 4.2.6.8 and 6.1.1.4'
Fe Fe 0.3463 0.8444 'International Tables Vol C Tables 4.2.6.8 and 6.1.1.4'

loop_
_geom_angle_atom_site_label_1
_geom_angle_atom_site_label_2
_geom_angle_atom_site_label_3
_geom_angle
N2 Fe1 N1 79.6(3)
N2 Fe1 Cl1 112.1(2)
N1 Fe1 Cl1 108.6(2)
N2 Fe1 S1 83.5(2)
N1 Fe1 S1 137.0(2)
Cl1 Fe1 S1 114.36(10)
N2 Fe1 S2 141.9(2)
N1 Fe1 S2 81.73(19)
Cl1 Fe1 S2 105.26(9)
S1 Fe1 S2 88.02(8)
N3 Fe2 C6 87.1(3)
N3 Fe2 C4 98.5(3)
C6 Fe2 C4 103.6(4)
N3 Fe2 C8 151.0(3)
C6 Fe2 C8 119.6(4)
C4 Fe2 C8 66.0(3)
N3 Fe2 C14 136.8(3)
C6 Fe2 C14 92.7(3)
C4 Fe2 C14 39.7(3)
C8 Fe2 C14 40.0(3)
N3 Fe2 C10 88.1(3)
C6 Fe2 C10 140.5(4)
C4 Fe2 C10 38.7(3)
C8 Fe2 C10 64.3(3)
C14 Fe2 C10 65.4(3)
N3 Fe2 C19 113.5(3)
C6 Fe2 C19 157.2(4)
C4 Fe2 C19 65.0(3)
C8 Fe2 C19 38.4(3)
C14 Fe2 C19 65.7(4)
C10 Fe2 C19 38.0(3)
N3 Fe2 S1 97.7(2)
C6 Fe2 S1 93.6(3)
C4 Fe2 S1 156.8(2)
C8 Fe2 S1 92.1(2)
C14 Fe2 S1 125.3(2)
C10 Fe2 S1 125.9(3)
C19 Fe2 S1 93.3(2)
C3 S1 Fe2 111.5(4)
C3 S1 Fe1 93.2(4)
Fe2 S1 Fe1 110.54(9)
C6 S2 C16 103.3(4)
C6 S2 Fe1 105.2(3)
C16 S2 Fe1 99.0(3)
C10 C4 C14 108.0(7)
C10 C4 C26 126.8(8)
C14 C4 C26 125.0(9)
C10 C4 Fe2 72.2(4)
C14 C4 Fe2 70.2(4)
C26 C4 Fe2 127.2(6)
C12 N3 Fe2 173.5(7)
S2 C6 Fe2 113.7(5)
C1 N2 C29 110.4(9)
C1 N2 C27 108.8(10)
C29 N2 C27 108.9(9)
C1 N2 Fe1 111.1(6)
C29 N2 Fe1 106.8(6)
C27 N2 Fe1 110.8(5)
C19 C8 C14 108.9(7)
C19 C8 C22 125.4(9)
C14 C8 C22 125.5(9)
C19 C8 Fe2 72.8(4)
C14 C8 Fe2 69.8(4)
C22 C8 Fe2 127.0(6)
C16 C9 N1 113.1(8)
C4 C10 C19 109.4(8)
C4 C10 C18 126.1(8)
C19 C10 C18 124.4(9)
C4 C10 Fe2 69.1(4)
C19 C10 Fe2 71.8(5)
C18 C10 Fe2 127.6(6)
C2 N1 C9 110.8(9)
C2 N1 C30 107.8(9)
C9 N1 C30 108.9(7)
C2 N1 Fe1 108.7(5)
C9 N1 Fe1 109.9(5)
C30 N1 Fe1 110.7(6)
N3 C12 C15 178.6(10)
C4 C14 C13 125.1(9)
C4 C14 C8 106.1(8)
C13 C14 C8 128.2(9)
C4 C14 Fe2 70.0(4)
C13 C14 Fe2 131.0(7)
C8 C14 Fe2 70.2(4)
C9 C16 S2 111.5(7)
C8 C19 C10 107.6(8)
C8 C19 C23 126.3(9)
C10 C19 C23 126.1(10)
C8 C19 Fe2 68.8(5)
C10 C19 Fe2 70.2(5)
C23 C19 Fe2 125.8(6)
C3 C27 N2 117.5(9)
F29 P1 F1 92.6(10)
F29 P1 F25 96.4(8)
F1 P1 F25 90.2(6)
F29 P1 F4 92.7(10)
F1 P1 F4 174.2(10)
F25 P1 F4 91.7(6)
F29 P1 F2 173.1(9)
F1 P1 F2 91.8(9)
F25 P1 F2 89.0(8)
F4 P1 F2 82.8(7)
F29 P1 F5 84.2(7)
F1 P1 F5 87.9(5)
F25 P1 F5 178.0(7)
F4 P1 F5 90.2(6)
F2 P1 F5 90.5(7)
C2 C29 N2 120.9(9)
C27 C3 S1 110.9(9)
C29 C2 N1 115.3(8)

loop_
_geom_bond_atom_site_label_1
_geom_bond_atom_site_label_2
_geom_bond_distance
Fe1 N2 2.202(6)
Fe1 N1 2.232(7)
Fe1 Cl1 2.241(2)
Fe1 S1 2.428(2)
Fe1 S2 2.437(2)
Fe2 N3 1.919(6)
Fe2 C6 2.030(8)
Fe2 C4 2.102(7)
Fe2 C8 2.111(7)
Fe2 C14 2.105(7)
Fe2 C10 2.142(8)
Fe2 C19 2.162(8)
Fe2 S1 2.220(2)
S1 C3 1.806(10)
S2 C6 1.718(9)
S2 C16 1.826(10)
C4 C10 1.408(12)
C4 C14 1.430(11)
C4 C26 1.501(11)
N3 C12 1.138(9)
N2 C1 1.444(13)
N2 C29 1.427(12)
N2 C27 1.488(13)
C8 C19 1.405(12)
C8 C14 1.441(12)
C8 C22 1.501(11)
C9 C16 1.465(13)
C9 N1 1.453(11)
C10 C19 1.400(11)
C10 C18 1.516(12)
N1 C2 1.466(11)
N1 C30 1.476(12)
C12 C15 1.457(11)
C13 C14 1.468(13)
C19 C23 1.503(13)
C27 C3 1.430(15)
P1 F29 1.422(10)
P1 F1 1.449(9)
P1 F25 1.492(8)
P1 F4 1.507(9)
P1 F2 1.510(11)
P1 F5 1.540(7)
C29 C2 1.369(9)
